data_7130399
loop_
_publ_author_name
'Murillo, Jesse'
'Bhowmick, Rina'
'Harriman, Katie L. M.'
'Gomez-Torres, Alejandra'
'Wright, Joshua'
'Mir\'o, Pere'
'Metta-Maga\~na, Alejandro'
'Murugesu, Muralee'
'Vlaisavljevich, Bess'
'Fortier, Skye'

_publ_section_title
;
 Actinide arene-metalates: 2. A neutral uranium bis(anthracenide) sandwich
 complex and elucidation of its electronic structure
;
_journal_name_full 'Chemical Communications'
_journal_paper_doi 10.1039/D2CC03238D
_journal_year 2022
_chemical_formula_moiety 'C24 H72 I2 N12 O4 P4 U, I'
_chemical_formula_sum 'C24 H72 I3 N12 O4 P4 U'
_chemical_formula_weight 1334.03
_chemical_properties_physical Air-sensitive,Moisture-sensitive
_space_group_crystal_system monoclinic
_space_group_IT_number 9
_space_group_name_Hall 'C -2yc'
_space_group_name_H-M_alt 'C 1 c 1'
_atom_sites_solution_hydrogens geom
_atom_sites_solution_primary dual
_audit_creation_date 2022-05-11
_audit_creation_method
;
Olex2 1.5-beta
(compiled 2021.08.20 svn.r13c46975 for OlexSys, GUI svn.r6405)
;
_audit_update_record
;
2022-05-11 deposited with the CCDC.	2022-07-25 downloaded from the CCDC.
;
_cell_angle_alpha 90
_cell_angle_beta 103.336(2)
_cell_angle_gamma 90
_cell_formula_units_Z 8
_cell_length_a 22.823(2)
_cell_length_b 26.037(2)
_cell_length_c 16.7292(15)
_cell_measurement_reflns_used 9909
_cell_measurement_temperature 100
_cell_measurement_theta_max 29.83
_cell_measurement_theta_min 2.41
_cell_volume 9673.1(14)
_computing_cell_refinement 'SAINT V8.40B (?, 2016)'
_computing_data_reduction 'SAINT V8.40B (?, 2016)'
_computing_molecular_graphics 'Olex2 1.5-beta (Dolomanov et al., 2009)'
_computing_publication_material 'Olex2 1.5-beta (Dolomanov et al., 2009)'
_computing_structure_refinement 'XL  (Sheldrick, 2008)'
_computing_structure_solution 'SHELXT 2018/2 (Sheldrick, 2018)'
_diffrn_ambient_temperature 100
_diffrn_measured_fraction_theta_full 1.000
_diffrn_measured_fraction_theta_max 1.000
_diffrn_measurement_device_type 'Bruker APEX-II CCD'
_diffrn_measurement_method '\f and \w scans'
_diffrn_radiation_type MoK\a
_diffrn_radiation_wavelength 0.71073
_diffrn_reflns_av_R_equivalents 0.0331
_diffrn_reflns_av_unetI/netI 0.0424
_diffrn_reflns_Laue_measured_fraction_full 1.000
_diffrn_reflns_Laue_measured_fraction_max 1.000
_diffrn_reflns_limit_h_max 26
_diffrn_reflns_limit_h_min -26
_diffrn_reflns_limit_k_max 30
_diffrn_reflns_limit_k_min -30
_diffrn_reflns_limit_l_max 16
_diffrn_reflns_limit_l_min -19
_diffrn_reflns_number 43529
_diffrn_reflns_point_group_measured_fraction_full 1.000
_diffrn_reflns_point_group_measured_fraction_max 1.000
_diffrn_reflns_theta_full 24.713
_diffrn_reflns_theta_max 24.713
_diffrn_reflns_theta_min 1.205
_diffrn_source_current 30.0
_diffrn_source_power 1.5
_diffrn_source_voltage 50.0
_diffrn_standards_number 0
_exptl_absorpt_coefficient_mu 5.443
_exptl_absorpt_correction_T_max 0.7462
_exptl_absorpt_correction_T_min 0.5783
_exptl_absorpt_correction_type multi-scan
_exptl_absorpt_process_details
;
SADABS-2016/2 (Bruker,2016/2) was used for absorption correction.
wR2(int) was 0.0926 before and 0.0505 after correction.
The Ratio of minimum to maximum transmission is 0.7750.
The \l/2 correction factor is Not present.
;
_exptl_crystal_colour 'clear dark blue'
_exptl_crystal_colour_lustre clear
_exptl_crystal_colour_modifier dark
_exptl_crystal_colour_primary blue
_exptl_crystal_density_diffrn 1.832
_exptl_crystal_description plate
_exptl_crystal_F_000 5132
_exptl_crystal_recrystallization_method 'Re-crystallisation from solvent'
_exptl_crystal_size_max 0.4
_exptl_crystal_size_mid 0.3
_exptl_crystal_size_min 0.1
_refine_diff_density_max 2.222
_refine_diff_density_min -2.399
_refine_diff_density_rms 0.155
_refine_ls_abs_structure_details
;
 Refined as a perfect inversion twin.
;
_refine_ls_abs_structure_Flack 0.5
_refine_ls_extinction_method none
_refine_ls_goodness_of_fit_ref 1.042
_refine_ls_hydrogen_treatment constr
_refine_ls_matrix_type full
_refine_ls_number_parameters 913
_refine_ls_number_reflns 15499
_refine_ls_number_restraints 20
_refine_ls_restrained_S_all 1.043
_refine_ls_R_factor_all 0.0403
_refine_ls_R_factor_gt 0.0368
_refine_ls_shift/su_max 0.001
_refine_ls_shift/su_mean 0.000
_refine_ls_structure_factor_coef Fsqd
_refine_ls_weighting_details 'w=1/[\s^2^(Fo^2^)+(0.0509P)^2^+70.5465P] where P=(Fo^2^+2Fc^2^)/3'
_refine_ls_weighting_scheme calc
_refine_ls_wR_factor_gt 0.0915
_refine_ls_wR_factor_ref 0.0935
_reflns_Friedel_coverage 0.998
_reflns_Friedel_fraction_full 1.000
_reflns_Friedel_fraction_max 1.000
_reflns_number_gt 14617
_reflns_number_total 15499
_reflns_threshold_expression 'I > 2\s(I)'
_cod_data_source_file d2cc03238d2.cif
_cod_data_source_block Complex_2
_cod_depositor_comments
;

2025-01-11
Z value and formula fixed to values more according to usual
chemical conventions.                 miguel
;
_cod_original_formula_sum 'C48 H141 I6 N24 O8 P8 U2'
_cod_original_formula_weight 2668.06
_cod_original_formula_moiety '2(C24 H72 I2 N12 O4 P4 U), 2(I)'
_cod_original_formula_units_Z 4
_cod_original_cell_volume 9673.2(15)
_cod_database_code 7130399
_shelx_shelxl_version_number 2018/3
_shelx_space_group_comment
;
The symmetry employed for this shelxl refinement is uniquely defined
by the following loop, which should always be used as a source of
symmetry information in preference to the above space-group names.
They are only intended as comments.
;
_shelx_estimated_absorpt_t_max 0.612
_shelx_estimated_absorpt_t_min 0.219
_olex2_refinement_description
;
1. Fixed Uiso
 At 1.2 times of:
  {H10A,H10B,H10C} of C10
 At 1.5 times of:
  {H2A,H2B,H2C} of C2, {H35A,H35B,H35C} of C35, {H39A,H39B,H39C} of C39,
  {H33A,H33B,H33C} of C33, {H31A,H31B,H31C} of C31, {H19A,H19B,H19C} of C19,
  {H4A,H4B,H4C} of C4, {H6A,H6B,H6C} of C6, {H27A,H27B,H27C} of C27, {H23A,H23B,
  H23C} of C23, {H20A,H20B,H20C} of C20, {H14A,H14B,H14C} of C14, {H24A,H24B,
  H24C} of C24, {H17A,H17B,H17C} of C17, {H48A,H48B,H48C} of C48, {H38A,H38B,
  H38C} of C38, {H7A,H7B,H7C} of C7, {H32A,H32B,H32C} of C32, {H15A,H15B,H15C}
  of C15, {H8A,H8B,H8C} of C8, {H22A,H22B,H22C} of C22, {H29A,H29B,H29C} of C29,
   {H34A,H34B,H34C} of C34, {H1A,H1B,H1C} of C1, {H36A,H36B,H36C} of C36, {H13A,
  H13B,H13C} of C13, {H9A,H9B,H9C} of C9, {H3A,H3B,H3C} of C3, {H11A,H11B,H11C}
  of C11, {H16A,H16B,H16C} of C16, {H47A,H47B,H47C} of C47, {H28A,H28B,H28C} of
  C28, {H25A,H25B,H25C} of C25, {H45A,H45B,H45C} of C45, {H5A,H5B,H5C} of C5,
  {H40A,H40B,H40C} of C40, {H26A,H26B,H26C} of C26, {H41A,H41B,H41C} of C41,
  {H46A,H46B,H46C} of C46, {H30A,H30B,H30C} of C30, {H43A,H43B,H43C} of C43,
  {H42A,H42B,H42C} of C42, {H44A,H44B,H44C} of C44, {H12A,H12B,H12C} of C12,
  {H21A,H21B,H21C} of C21, {H18A,H18B,H18C} of C18, {H37A,H37B,H37C} of C37
2. Uiso/Uaniso restraints and constraints
C4 \\sim N1 \\sim C3: within 1.7A with sigma of 0.02 and sigma for terminal
atoms of 0.04 within 1.7A
Uanis(C6) \\sim Ueq: with sigma of 0.01 and sigma for terminal atoms of 0.02
3.a Idealised Me refined as rotating group:
 C37(H37A,H37B,H37C), C21(H21A,H21B,H21C), C41(H41A,H41B,H41C), C10(H10A,H10B,
 H10C), C43(H43A,H43B,H43C), C46(H46A,H46B,H46C), C44(H44A,H44B,H44C), C30(H30A,
 H30B,H30C), C40(H40A,H40B,H40C), C5(H5A,H5B,H5C), C42(H42A,H42B,H42C),
 C18(H18A,H18B,H18C), C12(H12A,H12B,H12C), C26(H26A,H26B,H26C), C47(H47A,H47B,
 H47C), C38(H38A,H38B,H38C), C22(H22A,H22B,H22C), C11(H11A,H11B,H11C), C29(H29A,
 H29B,H29C), C36(H36A,H36B,H36C), C9(H9A,H9B,H9C), C1(H1A,H1B,H1C), C3(H3A,H3B,
 H3C), C16(H16A,H16B,H16C), C13(H13A,H13B,H13C), C34(H34A,H34B,H34C), C7(H7A,
 H7B,H7C), C32(H32A,H32B,H32C), C15(H15A,H15B,H15C), C8(H8A,H8B,H8C), C25(H25A,
 H25B,H25C), C28(H28A,H28B,H28C), C45(H45A,H45B,H45C), C27(H27A,H27B,H27C),
 C23(H23A,H23B,H23C), C35(H35A,H35B,H35C), C24(H24A,H24B,H24C), C17(H17A,H17B,
 H17C), C14(H14A,H14B,H14C), C48(H48A,H48B,H48C), C2(H2A,H2B,H2C), C6(H6A,H6B,
 H6C), C20(H20A,H20B,H20C), C39(H39A,H39B,H39C), C33(H33A,H33B,H33C), C31(H31A,
 H31B,H31C), C19(H19A,H19B,H19C), C4(H4A,H4B,H4C)
;
_olex2_submission_special_instructions 'No special instructions were received'

loop_
_space_group_symop_operation_xyz
'x, y, z'
'x, -y, z+1/2'
'x+1/2, y+1/2, z'
'x+1/2, -y+1/2, z+1/2'

loop_
_atom_site_label
_atom_site_type_symbol
_atom_site_fract_x
_atom_site_fract_y
_atom_site_fract_z
_atom_site_U_iso_or_equiv
_atom_site_adp_type
_atom_site_occupancy
_atom_site_site_symmetry_order
_atom_site_calc_flag
_atom_site_refinement_flags_posn
_atom_site_refinement_flags_adp
_atom_site_refinement_flags_occupancy
_atom_site_disorder_assembly
_atom_site_disorder_group
U1 U 0.24491(2) 0.35881(2) 0.36844(3) 0.01246(12) Uani 1 1 d . . . . .
U2 U 0.75844(2) 0.37838(2) 0.39695(3) 0.01006(11) Uani 1 1 d . . . . .
I3 I 0.69133(5) 0.37010(4) 0.54436(6) 0.0280(2) Uani 1 1 d . . . . .
I5 I 0.52057(5) 0.12506(4) 0.41218(7) 0.0307(2) Uani 1 1 d . . . . .
I6 I 0.49219(5) 0.38875(4) 0.90987(6) 0.0336(3) Uani 1 1 d . . . . .
I1 I 0.16754(5) 0.36153(4) 0.50439(7) 0.0367(3) Uani 1 1 d . . . . .
I4 I 0.82697(5) 0.38723(4) 0.25034(7) 0.0345(3) Uani 1 1 d . . . . .
I2 I 0.32905(5) 0.36554(5) 0.23796(7) 0.0379(3) Uani 1 1 d . . . . .
P2 P 0.32659(15) 0.23107(14) 0.4135(2) 0.0167(8) Uani 1 1 d . . . . .
P8 P 0.62129(15) 0.32903(14) 0.2355(2) 0.0144(7) Uani 1 1 d . . . . .
P6 P 0.90672(14) 0.42905(14) 0.5285(2) 0.0154(7) Uani 1 1 d . . . . .
P5 P 0.80246(16) 0.23746(13) 0.4398(2) 0.0157(7) Uani 1 1 d . . . . .
P4 P 0.18538(16) 0.48415(13) 0.2570(2) 0.0171(7) Uani 1 1 d . . . . .
P7 P 0.68664(15) 0.50975(13) 0.3814(2) 0.0144(7) Uani 1 1 d . . . . .
P1 P 0.10445(15) 0.29219(14) 0.2380(2) 0.0171(8) Uani 1 1 d . . . . .
P3 P 0.37420(15) 0.42533(14) 0.5244(2) 0.0173(8) Uani 1 1 d . . . . .
N11 N 0.1462(5) 0.4693(5) 0.1653(7) 0.023(3) Uani 1 1 d . . . . .
N17 N 0.9297(5) 0.4665(5) 0.4652(8) 0.027(3) Uani 1 1 d . . . . .
N21 N 0.6217(5) 0.4970(5) 0.4018(8) 0.019(3) Uani 1 1 d . . . . .
O8 O 0.6705(4) 0.3521(4) 0.3004(5) 0.017(2) Uani 1 1 d . . . . .
O1 O 0.1617(4) 0.3182(3) 0.2819(5) 0.019(2) Uani 1 1 d . . . . .
O2 O 0.2821(4) 0.2750(4) 0.4027(6) 0.020(2) Uani 1 1 d . . . . .
N12 N 0.2449(5) 0.5173(4) 0.2497(7) 0.021(3) Uani 1 1 d . . . . .
N5 N 0.3444(5) 0.2159(4) 0.5102(7) 0.021(3) Uani 1 1 d . . . . .
N13 N 0.8543(5) 0.2405(4) 0.5247(7) 0.017(2) Uani 1 1 d . . . . .
N23 N 0.6495(5) 0.2965(4) 0.1696(6) 0.020(3) Uani 1 1 d . . . . .
O5 O 0.7780(4) 0.2900(3) 0.4163(5) 0.019(2) Uani 1 1 d . . . . .
N6 N 0.3912(5) 0.2437(5) 0.3921(7) 0.021(3) Uani 1 1 d . . . . .
N15 N 0.8339(6) 0.2128(4) 0.3724(7) 0.022(3) Uani 1 1 d . . . . .
N4 N 0.2963(5) 0.1837(5) 0.3567(7) 0.022(3) Uani 1 1 d . . . . .
O6 O 0.8488(4) 0.4026(4) 0.4906(5) 0.021(2) Uani 1 1 d . . . . .
N20 N 0.6699(5) 0.5318(4) 0.2870(7) 0.019(3) Uani 1 1 d . . . . .
N19 N 0.7189(5) 0.5533(5) 0.4488(7) 0.023(3) Uani 1 1 d . . . . .
C37 C 0.6922(7) 0.6034(6) 0.4487(11) 0.033(4) Uani 1 1 d . . . . .
H37A H 0.655440 0.605188 0.404905 0.050 Uiso 1 1 calc R U . . .
H37B H 0.720771 0.629568 0.439251 0.050 Uiso 1 1 calc R U . . .
H37C H 0.682345 0.609559 0.501854 0.050 Uiso 1 1 calc R U . . .
N24 N 0.5819(5) 0.2903(4) 0.2794(7) 0.019(3) Uani 1 1 d . . . . .
N2 N 0.1122(5) 0.2751(5) 0.1477(8) 0.030(3) Uani 1 1 d . . . . .
N22 N 0.5785(5) 0.3732(4) 0.1842(7) 0.019(3) Uani 1 1 d . . . . .
N8 N 0.4363(6) 0.4205(6) 0.4947(8) 0.034(3) Uani 1 1 d . . . . .
N14 N 0.7480(5) 0.2002(4) 0.4506(7) 0.018(2) Uani 1 1 d . . . . .
N3 N 0.0429(6) 0.3265(6) 0.2221(8) 0.035(3) Uani 1 1 d . . . . .
N18 N 0.9603(5) 0.3868(5) 0.5598(8) 0.027(3) Uani 1 1 d . . . . .
N10 N 0.1409(5) 0.5203(4) 0.2963(8) 0.026(3) Uani 1 1 d . . . . .
N16 N 0.8966(5) 0.4646(5) 0.6045(7) 0.024(3) Uani 1 1 d . . . . .
O3 O 0.3226(4) 0.4011(4) 0.4648(6) 0.021(2) Uani 1 1 d . . . . .
N7 N 0.3812(6) 0.3966(5) 0.6142(7) 0.031(3) Uani 1 1 d . . . . .
O7 O 0.7294(4) 0.4660(4) 0.3853(6) 0.021(2) Uani 1 1 d . . . . .
C21 C 0.2996(7) 0.5167(6) 0.3128(11) 0.036(4) Uani 1 1 d . . . . .
H21A H 0.300451 0.546567 0.348704 0.054 Uiso 1 1 calc R U . . .
H21B H 0.334241 0.517994 0.287495 0.054 Uiso 1 1 calc R U . . .
H21C H 0.301358 0.485157 0.345219 0.054 Uiso 1 1 calc R U . . .
C41 C 0.6172(7) 0.5622(7) 0.2515(10) 0.039(4) Uani 1 1 d . . . . .
H41A H 0.593641 0.567967 0.292721 0.058 Uiso 1 1 calc R U . . .
H41B H 0.592552 0.543866 0.204390 0.058 Uiso 1 1 calc R U . . .
H41C H 0.629838 0.595308 0.233178 0.058 Uiso 1 1 calc R U . . .
C10 C 0.2988(6) 0.2192(6) 0.5607(9) 0.023(3) Uani 1 1 d . . . . .
H10A H 0.264464 0.239740 0.531620 0.027 Uiso 1 1 calc R U . . .
H10B H 0.316793 0.235345 0.613499 0.027 Uiso 1 1 calc R U . . .
H10C H 0.284943 0.184537 0.570159 0.027 Uiso 1 1 calc R U . . .
N9 N 0.3600(6) 0.4856(5) 0.5318(8) 0.034(3) Uani 1 1 d . . . . .
C43 C 0.6988(7) 0.2624(6) 0.1979(10) 0.033(4) Uani 1 1 d . . . . .
H43A H 0.714859 0.267562 0.256954 0.050 Uiso 1 1 calc R U . . .
H43B H 0.730390 0.269422 0.168473 0.050 Uiso 1 1 calc R U . . .
H43C H 0.684967 0.226882 0.187817 0.050 Uiso 1 1 calc R U . . .
C46 C 0.5137(6) 0.3755(6) 0.1694(10) 0.028(4) Uani 1 1 d . . . . .
H46A H 0.496097 0.370409 0.110730 0.042 Uiso 1 1 calc R U . . .
H46B H 0.501604 0.409185 0.186323 0.042 Uiso 1 1 calc R U . . .
H46C H 0.499402 0.348557 0.201074 0.042 Uiso 1 1 calc R U . . .
C44 C 0.6194(7) 0.2900(6) 0.0818(9) 0.027(3) Uani 1 1 d . . . . .
H44A H 0.612895 0.253358 0.069481 0.041 Uiso 1 1 calc R U . . .
H44B H 0.644897 0.304454 0.047581 0.041 Uiso 1 1 calc R U . . .
H44C H 0.580573 0.307850 0.070140 0.041 Uiso 1 1 calc R U . . .
C30 C 0.8431(8) 0.2706(6) 0.5929(9) 0.032(4) Uani 1 1 d . . . . .
H30A H 0.811613 0.296048 0.572095 0.048 Uiso 1 1 calc R U . . .
H30B H 0.880167 0.288223 0.620519 0.048 Uiso 1 1 calc R U . . .
H30C H 0.829897 0.247810 0.631934 0.048 Uiso 1 1 calc R U . . .
C40 C 0.5786(7) 0.4649(7) 0.3470(10) 0.036(4) Uani 1 1 d . . . . .
H40A H 0.541417 0.484341 0.326285 0.055 Uiso 1 1 calc R U . . .
H40B H 0.569779 0.434540 0.376753 0.055 Uiso 1 1 calc R U . . .
H40C H 0.595402 0.454143 0.300773 0.055 Uiso 1 1 calc R U . . .
C5 C 0.0346(7) 0.3684(6) 0.1629(12) 0.038(5) Uani 1 1 d . . . . .
H5A H -0.005489 0.383364 0.157496 0.057 Uiso 1 1 calc R U . . .
H5B H 0.038501 0.355247 0.109485 0.057 Uiso 1 1 calc R U . . .
H5C H 0.065301 0.394778 0.181949 0.057 Uiso 1 1 calc R U . . .
C42 C 0.7136(7) 0.5282(6) 0.2351(9) 0.025(3) Uani 1 1 d . . . . .
H42A H 0.730668 0.562237 0.229796 0.038 Uiso 1 1 calc R U . . .
H42B H 0.693405 0.515463 0.180593 0.038 Uiso 1 1 calc R U . . .
H42C H 0.745958 0.504489 0.260316 0.038 Uiso 1 1 calc R U . . .
C18 C 0.4409(7) 0.4386(8) 0.4147(11) 0.044(5) Uani 1 1 d . . . . .
H18A H 0.400918 0.438133 0.377243 0.066 Uiso 1 1 calc R U . . .
H18B H 0.468125 0.416211 0.393150 0.066 Uiso 1 1 calc R U . . .
H18C H 0.456620 0.473763 0.419436 0.066 Uiso 1 1 calc R U . . .
C12 C 0.4307(7) 0.2834(7) 0.4376(9) 0.034(4) Uani 1 1 d . . . . .
H12A H 0.427263 0.314689 0.404395 0.052 Uiso 1 1 calc R U . . .
H12B H 0.472430 0.271230 0.449930 0.052 Uiso 1 1 calc R U . . .
H12C H 0.418714 0.290760 0.489085 0.052 Uiso 1 1 calc R U . . .
C26 C 0.7591(7) 0.1509(6) 0.4954(10) 0.032(4) Uani 1 1 d . . . . .
H26A H 0.759621 0.122947 0.456334 0.048 Uiso 1 1 calc R U . . .
H26B H 0.727122 0.144704 0.524485 0.048 Uiso 1 1 calc R U . . .
H26C H 0.798083 0.152344 0.535151 0.048 Uiso 1 1 calc R U . . .
C47 C 0.5491(7) 0.2458(5) 0.2373(9) 0.028(4) Uani 1 1 d . . . . .
H47A H 0.506441 0.254580 0.217909 0.043 Uiso 1 1 calc R U . . .
H47B H 0.553254 0.216815 0.275472 0.043 Uiso 1 1 calc R U . . .
H47C H 0.565793 0.236408 0.190288 0.043 Uiso 1 1 calc R U . . .
C38 C 0.7631(7) 0.5410(6) 0.5228(10) 0.032(4) Uani 1 1 d . . . . .
H38A H 0.743396 0.538647 0.568932 0.049 Uiso 1 1 calc R U . . .
H38B H 0.793898 0.567922 0.534025 0.049 Uiso 1 1 calc R U . . .
H38C H 0.782022 0.508007 0.515912 0.049 Uiso 1 1 calc R U . . .
C22 C 0.2399(8) 0.5608(6) 0.1946(10) 0.041(4) Uani 1 1 d . . . . .
H22A H 0.203423 0.557324 0.150607 0.061 Uiso 1 1 calc R U . . .
H22B H 0.275247 0.562049 0.170702 0.061 Uiso 1 1 calc R U . . .
H22C H 0.237650 0.592579 0.225220 0.061 Uiso 1 1 calc R U . . .
C11 C 0.4037(7) 0.2313(6) 0.3129(9) 0.032(4) Uani 1 1 d . . . . .
H11A H 0.372079 0.208607 0.282274 0.047 Uiso 1 1 calc R U . . .
H11B H 0.442746 0.213876 0.321354 0.047 Uiso 1 1 calc R U . . .
H11C H 0.404735 0.262941 0.281581 0.047 Uiso 1 1 calc R U . . .
C29 C 0.9035(6) 0.2032(6) 0.5474(9) 0.028(3) Uani 1 1 d . . . . .
H29A H 0.889969 0.173811 0.575072 0.042 Uiso 1 1 calc R U . . .
H29B H 0.938020 0.219473 0.584565 0.042 Uiso 1 1 calc R U . . .
H29C H 0.915410 0.191365 0.497849 0.042 Uiso 1 1 calc R U . . .
C36 C 0.9972(9) 0.3839(7) 0.6403(13) 0.054(6) Uani 1 1 d . . . . .
H36A H 0.999164 0.348283 0.659423 0.081 Uiso 1 1 calc R U . . .
H36B H 0.980241 0.405598 0.677184 0.081 Uiso 1 1 calc R U . . .
H36C H 1.037851 0.395955 0.639841 0.081 Uiso 1 1 calc R U . . .
C9 C 0.3972(6) 0.1862(6) 0.5491(9) 0.026(3) Uani 1 1 d . . . . .
H9A H 0.384792 0.151865 0.562474 0.040 Uiso 1 1 calc R U . . .
H9B H 0.418357 0.203523 0.599525 0.040 Uiso 1 1 calc R U . . .
H9C H 0.424198 0.183242 0.511394 0.040 Uiso 1 1 calc R U . . .
C1 C 0.1647(10) 0.2799(8) 0.1196(12) 0.060(6) Uani 1 1 d . . . . .
H1A H 0.156258 0.299236 0.068019 0.090 Uiso 1 1 calc R U . . .
H1B H 0.179815 0.245663 0.110369 0.090 Uiso 1 1 calc R U . . .
H1C H 0.195176 0.298097 0.160757 0.090 Uiso 1 1 calc R U . . .
C3 C 0.1226(9) 0.2272(8) 0.3655(12) 0.064(7) Uani 1 1 d . U . . .
H3A H 0.154310 0.203569 0.357890 0.096 Uiso 1 1 calc R U . . .
H3B H 0.095501 0.209299 0.393946 0.096 Uiso 1 1 calc R U . . .
H3C H 0.140835 0.256659 0.398410 0.096 Uiso 1 1 calc R U . . .
C16 C 0.3010(8) 0.5028(7) 0.5406(12) 0.046(5) Uani 1 1 d . . . . .
H16A H 0.304973 0.519019 0.594462 0.069 Uiso 1 1 calc R U . . .
H16B H 0.273831 0.473289 0.535915 0.069 Uiso 1 1 calc R U . . .
H16C H 0.284586 0.527745 0.497304 0.069 Uiso 1 1 calc R U . . .
N1 N 0.0907(8) 0.2439(7) 0.2906(10) 0.074(6) Uani 1 1 d . U . . .
C13 C 0.3710(9) 0.3433(7) 0.6208(11) 0.048(5) Uani 1 1 d . . . . .
H13A H 0.409627 0.325675 0.640244 0.072 Uiso 1 1 calc R U . . .
H13B H 0.350735 0.329666 0.566932 0.072 Uiso 1 1 calc R U . . .
H13C H 0.345617 0.337584 0.659942 0.072 Uiso 1 1 calc R U . . .
C34 C 0.8611(8) 0.4456(8) 0.6618(10) 0.040(4) Uani 1 1 d . . . . .
H34A H 0.888433 0.434259 0.712881 0.060 Uiso 1 1 calc R U . . .
H34B H 0.836089 0.416590 0.636687 0.060 Uiso 1 1 calc R U . . .
H34C H 0.835247 0.473165 0.673791 0.060 Uiso 1 1 calc R U . . .
C7 C 0.3243(8) 0.1325(6) 0.3645(11) 0.033(4) Uani 1 1 d . . . . .
H7A H 0.346680 0.127978 0.321491 0.049 Uiso 1 1 calc R U . . .
H7B H 0.293022 0.106121 0.358643 0.049 Uiso 1 1 calc R U . . .
H7C H 0.352038 0.129331 0.418550 0.049 Uiso 1 1 calc R U . . .
C32 C 0.9856(7) 0.4615(6) 0.4392(9) 0.030(4) Uani 1 1 d . . . . .
H32A H 1.013743 0.440317 0.478773 0.044 Uiso 1 1 calc R U . . .
H32B H 1.003149 0.495649 0.436235 0.044 Uiso 1 1 calc R U . . .
H32C H 0.977785 0.445304 0.384921 0.044 Uiso 1 1 calc R U . . .
C15 C 0.4062(10) 0.5270(8) 0.5504(14) 0.065(6) Uani 1 1 d . . . . .
H15A H 0.388971 0.559189 0.524986 0.098 Uiso 1 1 calc R U . . .
H15B H 0.440949 0.517448 0.528319 0.098 Uiso 1 1 calc R U . . .
H15C H 0.419193 0.531592 0.609973 0.098 Uiso 1 1 calc R U . . .
C8 C 0.2534(9) 0.1910(7) 0.2769(11) 0.055(6) Uani 1 1 d . . . . .
H8A H 0.242987 0.227525 0.269326 0.083 Uiso 1 1 calc R U . . .
H8B H 0.216819 0.171038 0.275759 0.083 Uiso 1 1 calc R U . . .
H8C H 0.271795 0.179471 0.232621 0.083 Uiso 1 1 calc R U . . .
C25 C 0.6875(7) 0.2042(6) 0.3975(10) 0.032(4) Uani 1 1 d . . . . .
H25A H 0.678999 0.240086 0.381582 0.048 Uiso 1 1 calc R U . . .
H25B H 0.657932 0.191806 0.427132 0.048 Uiso 1 1 calc R U . . .
H25C H 0.685185 0.183221 0.348166 0.048 Uiso 1 1 calc R U . . .
C28 C 0.8831(8) 0.2397(6) 0.3480(11) 0.040(4) Uani 1 1 d . . . . .
H28A H 0.869419 0.252021 0.291418 0.060 Uiso 1 1 calc R U . . .
H28B H 0.917064 0.216103 0.351419 0.060 Uiso 1 1 calc R U . . .
H28C H 0.895838 0.268911 0.384762 0.060 Uiso 1 1 calc R U . . .
C45 C 0.6038(7) 0.4138(6) 0.1419(9) 0.030(4) Uani 1 1 d . . . . .
H45A H 0.647583 0.414796 0.162529 0.044 Uiso 1 1 calc R U . . .
H45B H 0.586521 0.446950 0.152046 0.044 Uiso 1 1 calc R U . . .
H45C H 0.594160 0.406798 0.082735 0.044 Uiso 1 1 calc R U . . .
C27 C 0.8130(8) 0.1677(7) 0.3218(11) 0.038(4) Uani 1 1 d . . . . .
H27A H 0.779294 0.151922 0.339801 0.057 Uiso 1 1 calc R U . . .
H27B H 0.845999 0.142915 0.327422 0.057 Uiso 1 1 calc R U . . .
H27C H 0.799773 0.178156 0.264119 0.057 Uiso 1 1 calc R U . . .
C23 C 0.1662(9) 0.5569(8) 0.3567(14) 0.063(6) Uani 1 1 d . . . . .
H23A H 0.136495 0.566500 0.387983 0.095 Uiso 1 1 calc R U . . .
H23B H 0.178003 0.587509 0.330011 0.095 Uiso 1 1 calc R U . . .
H23C H 0.201791 0.542237 0.393971 0.095 Uiso 1 1 calc R U . . .
C35 C 0.9674(7) 0.3456(6) 0.5047(12) 0.040(4) Uani 1 1 d . . . . .
H35A H 1.009639 0.343714 0.501121 0.060 Uiso 1 1 calc R U . . .
H35B H 0.941889 0.352275 0.450053 0.060 Uiso 1 1 calc R U . . .
H35C H 0.955626 0.313015 0.525683 0.060 Uiso 1 1 calc R U . . .
C24 C 0.0851(8) 0.4952(7) 0.3123(12) 0.044(5) Uani 1 1 d . . . . .
H24A H 0.094740 0.478858 0.366527 0.066 Uiso 1 1 calc R U . . .
H24B H 0.070476 0.469147 0.270093 0.066 Uiso 1 1 calc R U . . .
H24C H 0.053855 0.521238 0.310594 0.066 Uiso 1 1 calc R U . . .
C17 C 0.4932(7) 0.4033(9) 0.5444(12) 0.059(6) Uani 1 1 d . . . . .
H17A H 0.519539 0.432982 0.561253 0.088 Uiso 1 1 calc R U . . .
H17B H 0.512156 0.379646 0.512411 0.088 Uiso 1 1 calc R U . . .
H17C H 0.486453 0.385647 0.593203 0.088 Uiso 1 1 calc R U . . .
C14 C 0.4138(9) 0.4222(9) 0.6889(10) 0.060(6) Uani 1 1 d . . . . .
H14A H 0.394343 0.414472 0.734012 0.090 Uiso 1 1 calc R U . . .
H14B H 0.413491 0.459356 0.679830 0.090 Uiso 1 1 calc R U . . .
H14C H 0.455492 0.409836 0.703155 0.090 Uiso 1 1 calc R U . . .
C48 C 0.5638(6) 0.3046(6) 0.3552(8) 0.023(3) Uani 1 1 d . . . . .
H48A H 0.586370 0.335066 0.379201 0.035 Uiso 1 1 calc R U . . .
H48B H 0.572487 0.276091 0.394485 0.035 Uiso 1 1 calc R U . . .
H48C H 0.520605 0.312111 0.342595 0.035 Uiso 1 1 calc R U . . .
C2 C 0.0638(9) 0.2540(10) 0.0848(16) 0.089(10) Uani 1 1 d . . . . .
H2A H 0.072025 0.217721 0.076196 0.133 Uiso 1 1 calc R U . . .
H2B H 0.060973 0.272956 0.033405 0.133 Uiso 1 1 calc R U . . .
H2C H 0.025782 0.257063 0.102061 0.133 Uiso 1 1 calc R U . . .
C6 C 0.0165(11) 0.3339(13) 0.2921(15) 0.097(9) Uani 1 1 d . U . . .
H6A H 0.038043 0.361408 0.326959 0.146 Uiso 1 1 calc R U . . .
H6B H 0.019535 0.302032 0.323874 0.146 Uiso 1 1 calc R U . . .
H6C H -0.025967 0.343464 0.272892 0.146 Uiso 1 1 calc R U . . .
C20 C 0.0995(7) 0.5021(7) 0.1150(11) 0.040(4) Uani 1 1 d . . . . .
H20A H 0.088394 0.529191 0.149463 0.061 Uiso 1 1 calc R U . . .
H20B H 0.063938 0.481265 0.091437 0.061 Uiso 1 1 calc R U . . .
H20C H 0.114915 0.517709 0.070676 0.061 Uiso 1 1 calc R U . . .
C39 C 0.6091(6) 0.5017(5) 0.4826(9) 0.022(3) Uani 1 1 d . . . . .
H39A H 0.610507 0.467592 0.507935 0.033 Uiso 1 1 calc R U . . .
H39B H 0.569042 0.516608 0.477529 0.033 Uiso 1 1 calc R U . . .
H39C H 0.639384 0.523904 0.517065 0.033 Uiso 1 1 calc R U . . .
C33 C 0.9323(7) 0.5104(6) 0.6334(11) 0.038(4) Uani 1 1 d . . . . .
H33A H 0.905631 0.537935 0.643489 0.057 Uiso 1 1 calc R U . . .
H33B H 0.953394 0.521495 0.591615 0.057 Uiso 1 1 calc R U . . .
H33C H 0.961733 0.502395 0.684487 0.057 Uiso 1 1 calc R U . . .
C31 C 0.8875(8) 0.5021(7) 0.4129(11) 0.041(4) Uani 1 1 d . . . . .
H31A H 0.848046 0.499694 0.426417 0.062 Uiso 1 1 calc R U . . .
H31B H 0.883626 0.492985 0.355084 0.062 Uiso 1 1 calc R U . . .
H31C H 0.902767 0.537279 0.422367 0.062 Uiso 1 1 calc R U . . .
C19 C 0.1718(8) 0.4321(7) 0.1184(10) 0.042(4) Uani 1 1 d . . . . .
H19A H 0.197301 0.449793 0.087394 0.063 Uiso 1 1 calc R U . . .
H19B H 0.139211 0.414121 0.080158 0.063 Uiso 1 1 calc R U . . .
H19C H 0.196008 0.407183 0.155908 0.063 Uiso 1 1 calc R U . . .
C4 C 0.0424(16) 0.2035(13) 0.256(2) 0.173(17) Uani 1 1 d . U . . .
H4A H 0.006737 0.209685 0.278062 0.259 Uiso 1 1 calc R U . . .
H4B H 0.058290 0.169149 0.272211 0.259 Uiso 1 1 calc R U . . .
H4C H 0.031307 0.205994 0.196048 0.259 Uiso 1 1 calc R U . . .
O4 O 0.2066(4) 0.4370(3) 0.3065(6) 0.021(2) Uani 1 1 d . . . . .

loop_
_atom_site_aniso_label
_atom_site_aniso_U_11
_atom_site_aniso_U_22
_atom_site_aniso_U_33
_atom_site_aniso_U_23
_atom_site_aniso_U_13
_atom_site_aniso_U_12
U1 0.0109(2) 0.0117(2) 0.0142(2) -0.0005(2) 0.00175(16) 0.0008(2)
U2 0.0108(2) 0.0083(2) 0.0107(2) -0.00051(19) 0.00169(16) -0.00054(18)
I3 0.0341(6) 0.0289(5) 0.0219(5) 0.0007(4) 0.0081(4) -0.0017(4)
I5 0.0300(5) 0.0322(5) 0.0321(6) -0.0024(5) 0.0117(4) 0.0091(4)
I6 0.0370(6) 0.0360(6) 0.0264(5) -0.0031(5) 0.0046(4) -0.0124(4)
I1 0.0447(7) 0.0400(7) 0.0287(6) -0.0106(5) 0.0153(5) -0.0140(5)
I4 0.0408(7) 0.0347(6) 0.0326(6) 0.0007(5) 0.0176(5) -0.0004(5)
I2 0.0390(7) 0.0449(7) 0.0309(6) 0.0009(5) 0.0105(5) 0.0044(5)
P2 0.0139(17) 0.0145(18) 0.0203(19) -0.0003(15) 0.0009(14) 0.0023(14)
P8 0.0131(16) 0.0213(19) 0.0085(16) -0.0010(14) 0.0018(13) -0.0043(14)
P6 0.0120(16) 0.0171(18) 0.0167(18) -0.0019(14) 0.0027(13) -0.0012(14)
P5 0.0256(19) 0.0090(16) 0.0127(17) -0.0004(13) 0.0050(14) 0.0028(14)
P4 0.0200(18) 0.0138(18) 0.0187(19) 0.0004(14) 0.0070(15) 0.0043(14)
P7 0.0140(17) 0.0127(17) 0.0185(18) -0.0002(14) 0.0076(14) 0.0014(13)
P1 0.0123(17) 0.0179(19) 0.0201(19) 0.0054(14) 0.0016(14) -0.0005(14)
P3 0.0129(17) 0.024(2) 0.0149(18) -0.0011(14) 0.0020(14) -0.0034(14)
N11 0.020(6) 0.029(7) 0.020(7) 0.000(5) 0.003(5) 0.003(5)
N17 0.017(6) 0.023(7) 0.043(8) 0.012(6) 0.012(6) 0.000(5)
N21 0.020(6) 0.017(6) 0.026(6) -0.002(5) 0.016(5) -0.002(5)
O8 0.014(5) 0.020(5) 0.016(5) -0.004(4) 0.000(4) -0.007(4)
O1 0.021(5) 0.018(5) 0.015(5) 0.001(4) 0.000(4) 0.003(4)
O2 0.018(5) 0.018(5) 0.023(5) -0.004(4) 0.003(4) 0.007(4)
N12 0.025(6) 0.018(6) 0.024(7) 0.001(5) 0.012(5) 0.004(5)
N5 0.023(6) 0.025(7) 0.018(6) 0.003(5) 0.009(5) 0.007(5)
N13 0.024(6) 0.005(5) 0.024(6) 0.002(4) 0.008(5) 0.003(5)
N23 0.028(7) 0.026(7) 0.006(6) -0.002(5) 0.006(5) 0.000(5)
O5 0.027(5) 0.009(5) 0.021(5) 0.001(4) 0.005(4) 0.006(4)
N6 0.019(6) 0.026(7) 0.020(6) 0.007(5) 0.008(5) 0.006(5)
N15 0.034(7) 0.015(6) 0.021(7) -0.005(5) 0.016(6) -0.005(5)
N4 0.018(6) 0.021(7) 0.028(7) -0.007(5) 0.005(5) 0.007(5)
O6 0.016(5) 0.028(6) 0.017(5) -0.002(4) 0.002(4) -0.009(4)
N20 0.022(6) 0.022(7) 0.012(6) -0.001(5) 0.004(5) 0.003(5)
N19 0.022(7) 0.016(6) 0.028(7) -0.002(5) 0.002(5) -0.001(5)
C37 0.036(9) 0.016(8) 0.047(10) -0.012(7) 0.009(8) 0.004(7)
N24 0.019(6) 0.016(6) 0.023(6) -0.001(5) 0.007(5) -0.009(5)
N2 0.019(7) 0.036(8) 0.036(8) -0.020(6) 0.004(6) -0.003(6)
N22 0.018(6) 0.024(6) 0.013(6) 0.007(5) -0.002(5) -0.006(5)
N8 0.025(7) 0.055(9) 0.021(7) 0.008(6) 0.005(5) -0.011(6)
N14 0.023(6) 0.017(6) 0.016(6) 0.001(5) 0.007(5) -0.003(5)
N3 0.029(7) 0.056(9) 0.021(7) -0.001(6) 0.010(6) 0.020(7)
N18 0.022(7) 0.026(7) 0.031(7) -0.004(6) 0.000(5) 0.008(5)
N10 0.029(7) 0.021(7) 0.034(7) -0.002(6) 0.020(6) -0.002(5)
N16 0.016(6) 0.034(7) 0.021(7) -0.012(5) 0.004(5) -0.005(5)
O3 0.020(5) 0.018(5) 0.026(5) -0.003(4) 0.007(4) -0.004(4)
N7 0.036(8) 0.035(8) 0.021(7) 0.008(6) 0.006(6) 0.006(6)
O7 0.028(5) 0.015(5) 0.021(5) 0.004(4) 0.010(4) 0.003(4)
C21 0.034(10) 0.029(9) 0.043(10) 0.012(8) 0.004(8) -0.008(7)
C41 0.028(9) 0.052(11) 0.031(9) 0.012(8) -0.004(7) 0.007(8)
C10 0.024(8) 0.022(8) 0.026(8) -0.002(6) 0.014(6) 0.001(6)
N9 0.033(8) 0.034(8) 0.037(8) -0.013(6) 0.009(6) -0.010(6)
C43 0.035(9) 0.043(10) 0.027(9) -0.003(7) 0.016(7) 0.016(8)
C46 0.014(7) 0.035(9) 0.032(9) 0.003(7) -0.001(6) 0.000(6)
C44 0.034(9) 0.034(9) 0.016(8) -0.003(7) 0.010(6) -0.005(7)
C30 0.048(10) 0.032(9) 0.015(8) -0.003(7) 0.006(7) 0.003(8)
C40 0.023(8) 0.049(11) 0.041(10) -0.012(8) 0.012(7) -0.023(8)
C5 0.017(8) 0.015(8) 0.074(13) 0.006(8) -0.007(8) -0.003(6)
C42 0.029(8) 0.026(8) 0.025(8) 0.005(6) 0.015(7) 0.000(7)
C18 0.025(9) 0.067(13) 0.043(11) 0.021(10) 0.014(8) 0.008(8)
C12 0.019(8) 0.071(13) 0.014(8) -0.007(8) 0.005(6) -0.004(8)
C26 0.039(9) 0.019(8) 0.037(9) 0.009(7) 0.005(7) -0.003(7)
C47 0.035(8) 0.024(8) 0.025(8) 0.007(6) 0.003(7) -0.018(7)
C38 0.022(8) 0.034(9) 0.038(10) -0.009(7) 0.000(7) 0.002(7)
C22 0.052(11) 0.027(9) 0.039(10) 0.013(7) 0.000(8) -0.010(8)
C11 0.046(10) 0.030(9) 0.019(8) 0.010(7) 0.008(7) 0.008(7)
C29 0.025(8) 0.032(9) 0.026(8) 0.013(7) 0.005(6) 0.005(6)
C36 0.045(12) 0.037(11) 0.067(14) 0.017(9) -0.015(10) 0.015(8)
C9 0.023(8) 0.030(9) 0.026(8) 0.015(7) 0.005(6) 0.017(6)
C1 0.083(16) 0.061(14) 0.044(12) -0.018(10) 0.033(11) -0.033(12)
C3 0.063(13) 0.056(13) 0.055(13) 0.037(10) -0.021(11) -0.029(10)
C16 0.057(12) 0.040(11) 0.040(11) -0.003(8) 0.010(9) 0.012(9)
N1 0.066(11) 0.088(13) 0.045(10) 0.049(9) -0.032(8) -0.052(10)
C13 0.070(14) 0.046(12) 0.034(10) 0.022(9) 0.023(10) 0.016(10)
C34 0.046(10) 0.060(13) 0.016(8) -0.005(8) 0.011(7) -0.009(9)
C7 0.042(10) 0.019(8) 0.038(10) 0.006(7) 0.009(8) -0.005(7)
C32 0.034(9) 0.037(9) 0.021(8) -0.013(7) 0.013(7) -0.004(7)
C15 0.070(14) 0.042(12) 0.087(17) -0.027(12) 0.027(12) -0.036(11)
C8 0.056(12) 0.037(11) 0.050(12) -0.023(9) -0.032(10) 0.022(9)
C25 0.032(9) 0.030(9) 0.031(9) -0.003(7) 0.001(7) 0.008(7)
C28 0.047(11) 0.028(9) 0.049(11) 0.002(8) 0.022(9) -0.014(8)
C45 0.048(9) 0.027(9) 0.015(8) 0.006(6) 0.010(7) -0.005(7)
C27 0.041(10) 0.037(10) 0.044(10) -0.021(8) 0.027(8) -0.014(8)
C23 0.051(12) 0.052(13) 0.082(16) -0.040(12) 0.006(11) 0.001(10)
C35 0.026(8) 0.024(9) 0.076(13) -0.002(9) 0.024(9) 0.005(7)
C24 0.048(11) 0.040(11) 0.056(12) -0.004(9) 0.037(10) 0.001(9)
C17 0.022(9) 0.103(17) 0.046(12) 0.023(12) -0.003(8) -0.013(10)
C14 0.053(12) 0.100(17) 0.014(9) 0.001(9) -0.017(8) -0.002(11)
C48 0.025(8) 0.036(9) 0.013(7) -0.006(6) 0.014(6) -0.012(7)
C2 0.033(11) 0.094(18) 0.12(2) -0.087(17) -0.012(12) 0.010(11)
C6 0.070(14) 0.16(2) 0.072(15) 0.009(15) 0.044(12) 0.065(15)
C20 0.016(7) 0.046(11) 0.052(11) 0.018(9) -0.006(7) 0.000(7)
C39 0.030(8) 0.011(7) 0.031(8) 0.004(6) 0.017(7) 0.008(6)
C33 0.029(9) 0.029(9) 0.055(11) -0.019(8) 0.009(8) 0.000(7)
C31 0.036(9) 0.045(10) 0.046(11) 0.019(8) 0.017(8) 0.018(8)
C19 0.043(10) 0.056(12) 0.028(9) -0.015(8) 0.010(8) 0.008(9)
C4 0.16(3) 0.15(3) 0.15(3) 0.10(2) -0.08(2) -0.09(2)
O4 0.023(5) 0.017(5) 0.027(5) 0.006(4) 0.011(4) 0.002(4)

loop_
_atom_type_symbol
_atom_type_description
_atom_type_scat_dispersion_real
_atom_type_scat_dispersion_imag
_atom_type_scat_source
C C 0.0033 0.0016 'International Tables Vol C Tables 4.2.6.8 and 6.1.1.4'
H H 0.0000 0.0000 'International Tables Vol C Tables 4.2.6.8 and 6.1.1.4'
I I -0.4742 1.8119 'International Tables Vol C Tables 4.2.6.8 and 6.1.1.4'
N N 0.0061 0.0033 'International Tables Vol C Tables 4.2.6.8 and 6.1.1.4'
O O 0.0106 0.0060 'International Tables Vol C Tables 4.2.6.8 and 6.1.1.4'
P P 0.1023 0.0942 'International Tables Vol C Tables 4.2.6.8 and 6.1.1.4'
U U -9.6767 9.6646 'International Tables Vol C Tables 4.2.6.8 and 6.1.1.4'

loop_
_geom_angle_atom_site_label_1
_geom_angle_atom_site_label_2
_geom_angle_atom_site_label_3
_geom_angle
_geom_angle_site_symmetry_1
_geom_angle_site_symmetry_3
_geom_angle_publ_flag
I1 U1 I2 174.81(3) . . ?
O1 U1 I1 87.0(2) . . ?
O1 U1 I2 97.5(2) . . ?
O1 U1 O2 85.9(3) . . ?
O1 U1 O3 174.4(3) . . ?
O1 U1 O4 87.3(3) . . ?
O2 U1 I1 94.3(2) . . ?
O2 U1 I2 88.7(2) . . ?
O2 U1 O3 95.4(3) . . ?
O3 U1 I1 87.4(2) . . ?
O3 U1 I2 88.1(2) . . ?
O4 U1 I1 94.8(2) . . ?
O4 U1 I2 82.8(2) . . ?
O4 U1 O2 168.3(3) . . ?
O4 U1 O3 92.3(3) . . ?
I3 U2 I4 179.40(3) . . ?
O8 U2 I3 91.4(2) . . ?
O8 U2 I4 89.2(2) . . ?
O8 U2 O7 92.6(3) . . ?
O5 U2 I3 86.4(2) . . ?
O5 U2 I4 93.7(2) . . ?
O5 U2 O8 85.1(3) . . ?
O5 U2 O6 93.5(3) . . ?
O5 U2 O7 173.3(3) . . ?
O6 U2 I3 90.4(2) . . ?
O6 U2 I4 89.0(2) . . ?
O6 U2 O8 177.6(3) . . ?
O6 U2 O7 89.0(3) . . ?
O7 U2 I3 87.3(2) . . ?
O7 U2 I4 92.5(2) . . ?
O2 P2 N5 108.1(6) . . ?
O2 P2 N6 116.0(6) . . ?
O2 P2 N4 108.9(6) . . ?
N5 P2 N6 103.7(6) . . ?
N4 P2 N5 112.1(6) . . ?
N4 P2 N6 108.1(6) . . ?
O8 P8 N23 110.5(6) . . ?
O8 P8 N24 108.7(6) . . ?
O8 P8 N22 111.1(6) . . ?
N24 P8 N23 109.0(6) . . ?
N22 P8 N23 107.1(6) . . ?
N22 P8 N24 110.5(6) . . ?
N17 P6 N18 106.5(7) . . ?
N17 P6 N16 107.1(7) . . ?
O6 P6 N17 112.9(6) . . ?
O6 P6 N18 110.4(6) . . ?
O6 P6 N16 108.7(6) . . ?
N16 P6 N18 111.2(7) . . ?
O5 P5 N13 109.7(5) . . ?
O5 P5 N15 112.5(6) . . ?
O5 P5 N14 109.1(6) . . ?
N15 P5 N13 106.3(6) . . ?
N15 P5 N14 108.6(6) . . ?
N14 P5 N13 110.7(6) . . ?
N11 P4 N12 109.8(6) . . ?
N10 P4 N11 105.0(6) . . ?
N10 P4 N12 109.3(6) . . ?
O4 P4 N11 111.3(6) . . ?
O4 P4 N12 107.8(6) . . ?
O4 P4 N10 113.7(6) . . ?
N21 P7 N20 104.6(6) . . ?
N21 P7 N19 106.3(6) . . ?
N20 P7 N19 112.7(6) . . ?
O7 P7 N21 116.9(6) . . ?
O7 P7 N20 108.4(6) . . ?
O7 P7 N19 108.1(6) . . ?
O1 P1 N2 108.1(6) . . ?
O1 P1 N3 116.8(6) . . ?
O1 P1 N1 110.0(6) . . ?
N2 P1 N3 105.8(6) . . ?
N1 P1 N2 111.8(9) . . ?
N1 P1 N3 104.3(9) . . ?
N8 P3 N7 109.7(7) . . ?
N8 P3 N9 107.8(7) . . ?
O3 P3 N8 112.0(6) . . ?
O3 P3 N7 108.1(6) . . ?
O3 P3 N9 108.7(6) . . ?
N9 P3 N7 110.5(7) . . ?
C20 N11 P4 124.6(11) . . ?
C19 N11 P4 117.7(10) . . ?
C19 N11 C20 114.1(13) . . ?
C32 N17 P6 125.9(11) . . ?
C32 N17 C31 112.3(13) . . ?
C31 N17 P6 120.3(11) . . ?
C40 N21 P7 120.2(10) . . ?
C40 N21 C39 112.8(12) . . ?
C39 N21 P7 124.3(10) . . ?
P8 O8 U2 170.8(6) . . ?
P1 O1 U1 171.2(6) . . ?
P2 O2 U1 157.1(6) . . ?
C21 N12 P4 122.3(10) . . ?
C21 N12 C22 113.8(12) . . ?
C22 N12 P4 121.0(10) . . ?
C10 N5 P2 120.3(9) . . ?
C9 N5 P2 124.5(10) . . ?
C9 N5 C10 113.2(11) . . ?
C30 N13 P5 119.1(10) . . ?
C30 N13 C29 114.6(12) . . ?
C29 N13 P5 123.6(10) . . ?
C43 N23 P8 120.1(9) . . ?
C43 N23 C44 114.0(12) . . ?
C44 N23 P8 124.3(10) . . ?
P5 O5 U2 168.1(6) . . ?
C12 N6 P2 120.5(10) . . ?
C11 N6 P2 122.3(10) . . ?
C11 N6 C12 113.9(12) . . ?
C28 N15 P5 120.2(10) . . ?
C28 N15 C27 113.1(12) . . ?
C27 N15 P5 126.2(10) . . ?
C7 N4 P2 121.4(10) . . ?
C7 N4 C8 112.5(12) . . ?
C8 N4 P2 122.6(11) . . ?
P6 O6 U2 162.3(6) . . ?
C41 N20 P7 125.1(10) . . ?
C41 N20 C42 113.9(12) . . ?
C42 N20 P7 120.4(9) . . ?
C37 N19 P7 120.0(10) . . ?
C37 N19 C38 114.5(12) . . ?
C38 N19 P7 123.3(10) . . ?
N19 C37 H37A 109.5 . . ?
N19 C37 H37B 109.5 . . ?
N19 C37 H37C 109.5 . . ?
H37A C37 H37B 109.5 . . ?
H37A C37 H37C 109.5 . . ?
H37B C37 H37C 109.5 . . ?
C47 N24 P8 123.0(10) . . ?
C47 N24 C48 113.6(11) . . ?
C48 N24 P8 121.6(9) . . ?
C1 N2 P1 125.2(11) . . ?
C1 N2 C2 111.1(16) . . ?
C2 N2 P1 123.6(14) . . ?
C46 N22 P8 126.1(10) . . ?
C46 N22 C45 113.0(12) . . ?
C45 N22 P8 120.8(10) . . ?
C18 N8 P3 121.0(11) . . ?
C17 N8 P3 125.9(12) . . ?
C17 N8 C18 112.8(13) . . ?
C26 N14 P5 122.0(10) . . ?
C25 N14 P5 122.0(10) . . ?
C25 N14 C26 113.4(12) . . ?
C5 N3 P1 119.5(11) . . ?
C6 N3 P1 116.4(13) . . ?
C6 N3 C5 115.8(16) . . ?
C36 N18 P6 125.2(12) . . ?
C36 N18 C35 115.9(13) . . ?
C35 N18 P6 118.6(11) . . ?
C23 N10 P4 119.2(12) . . ?
C23 N10 C24 112.9(14) . . ?
C24 N10 P4 116.8(10) . . ?
C34 N16 P6 120.9(11) . . ?
C33 N16 P6 123.5(10) . . ?
C33 N16 C34 114.0(13) . . ?
P3 O3 U1 176.5(6) . . ?
C13 N7 P3 122.1(11) . . ?
C13 N7 C14 116.1(14) . . ?
C14 N7 P3 119.7(12) . . ?
P7 O7 U2 155.0(6) . . ?
N12 C21 H21A 109.5 . . ?
N12 C21 H21B 109.5 . . ?
N12 C21 H21C 109.5 . . ?
H21A C21 H21B 109.5 . . ?
H21A C21 H21C 109.5 . . ?
H21B C21 H21C 109.5 . . ?
N20 C41 H41A 109.5 . . ?
N20 C41 H41B 109.5 . . ?
N20 C41 H41C 109.5 . . ?
H41A C41 H41B 109.5 . . ?
H41A C41 H41C 109.5 . . ?
H41B C41 H41C 109.5 . . ?
N5 C10 H10A 109.5 . . ?
N5 C10 H10B 109.5 . . ?
N5 C10 H10C 109.5 . . ?
H10A C10 H10B 109.5 . . ?
H10A C10 H10C 109.5 . . ?
H10B C10 H10C 109.5 . . ?
C16 N9 P3 120.8(12) . . ?
C16 N9 C15 112.5(15) . . ?
C15 N9 P3 125.1(13) . . ?
N23 C43 H43A 109.5 . . ?
N23 C43 H43B 109.5 . . ?
N23 C43 H43C 109.5 . . ?
H43A C43 H43B 109.5 . . ?
H43A C43 H43C 109.5 . . ?
H43B C43 H43C 109.5 . . ?
N22 C46 H46A 109.5 . . ?
N22 C46 H46B 109.5 . . ?
N22 C46 H46C 109.5 . . ?
H46A C46 H46B 109.5 . . ?
H46A C46 H46C 109.5 . . ?
H46B C46 H46C 109.5 . . ?
N23 C44 H44A 109.5 . . ?
N23 C44 H44B 109.5 . . ?
N23 C44 H44C 109.5 . . ?
H44A C44 H44B 109.5 . . ?
H44A C44 H44C 109.5 . . ?
H44B C44 H44C 109.5 . . ?
N13 C30 H30A 109.5 . . ?
N13 C30 H30B 109.5 . . ?
N13 C30 H30C 109.5 . . ?
H30A C30 H30B 109.5 . . ?
H30A C30 H30C 109.5 . . ?
H30B C30 H30C 109.5 . . ?
N21 C40 H40A 109.5 . . ?
N21 C40 H40B 109.5 . . ?
N21 C40 H40C 109.5 . . ?
H40A C40 H40B 109.5 . . ?
H40A C40 H40C 109.5 . . ?
H40B C40 H40C 109.5 . . ?
N3 C5 H5A 109.5 . . ?
N3 C5 H5B 109.5 . . ?
N3 C5 H5C 109.5 . . ?
H5A C5 H5B 109.5 . . ?
H5A C5 H5C 109.5 . . ?
H5B C5 H5C 109.5 . . ?
N20 C42 H42A 109.5 . . ?
N20 C42 H42B 109.5 . . ?
N20 C42 H42C 109.5 . . ?
H42A C42 H42B 109.5 . . ?
H42A C42 H42C 109.5 . . ?
H42B C42 H42C 109.5 . . ?
N8 C18 H18A 109.5 . . ?
N8 C18 H18B 109.5 . . ?
N8 C18 H18C 109.5 . . ?
H18A C18 H18B 109.5 . . ?
H18A C18 H18C 109.5 . . ?
H18B C18 H18C 109.5 . . ?
N6 C12 H12A 109.5 . . ?
N6 C12 H12B 109.5 . . ?
N6 C12 H12C 109.5 . . ?
H12A C12 H12B 109.5 . . ?
H12A C12 H12C 109.5 . . ?
H12B C12 H12C 109.5 . . ?
N14 C26 H26A 109.5 . . ?
N14 C26 H26B 109.5 . . ?
N14 C26 H26C 109.5 . . ?
H26A C26 H26B 109.5 . . ?
H26A C26 H26C 109.5 . . ?
H26B C26 H26C 109.5 . . ?
N24 C47 H47A 109.5 . . ?
N24 C47 H47B 109.5 . . ?
N24 C47 H47C 109.5 . . ?
H47A C47 H47B 109.5 . . ?
H47A C47 H47C 109.5 . . ?
H47B C47 H47C 109.5 . . ?
N19 C38 H38A 109.5 . . ?
N19 C38 H38B 109.5 . . ?
N19 C38 H38C 109.5 . . ?
H38A C38 H38B 109.5 . . ?
H38A C38 H38C 109.5 . . ?
H38B C38 H38C 109.5 . . ?
N12 C22 H22A 109.5 . . ?
N12 C22 H22B 109.5 . . ?
N12 C22 H22C 109.5 . . ?
H22A C22 H22B 109.5 . . ?
H22A C22 H22C 109.5 . . ?
H22B C22 H22C 109.5 . . ?
N6 C11 H11A 109.5 . . ?
N6 C11 H11B 109.5 . . ?
N6 C11 H11C 109.5 . . ?
H11A C11 H11B 109.5 . . ?
H11A C11 H11C 109.5 . . ?
H11B C11 H11C 109.5 . . ?
N13 C29 H29A 109.5 . . ?
N13 C29 H29B 109.5 . . ?
N13 C29 H29C 109.5 . . ?
H29A C29 H29B 109.5 . . ?
H29A C29 H29C 109.5 . . ?
H29B C29 H29C 109.5 . . ?
N18 C36 H36A 109.5 . . ?
N18 C36 H36B 109.5 . . ?
N18 C36 H36C 109.5 . . ?
H36A C36 H36B 109.5 . . ?
H36A C36 H36C 109.5 . . ?
H36B C36 H36C 109.5 . . ?
N5 C9 H9A 109.5 . . ?
N5 C9 H9B 109.5 . . ?
N5 C9 H9C 109.5 . . ?
H9A C9 H9B 109.5 . . ?
H9A C9 H9C 109.5 . . ?
H9B C9 H9C 109.5 . . ?
N2 C1 H1A 109.5 . . ?
N2 C1 H1B 109.5 . . ?
N2 C1 H1C 109.5 . . ?
H1A C1 H1B 109.5 . . ?
H1A C1 H1C 109.5 . . ?
H1B C1 H1C 109.5 . . ?
H3A C3 H3B 109.5 . . ?
H3A C3 H3C 109.5 . . ?
H3B C3 H3C 109.5 . . ?
N1 C3 H3A 109.5 . . ?
N1 C3 H3B 109.5 . . ?
N1 C3 H3C 109.5 . . ?
N9 C16 H16A 109.5 . . ?
N9 C16 H16B 109.5 . . ?
N9 C16 H16C 109.5 . . ?
H16A C16 H16B 109.5 . . ?
H16A C16 H16C 109.5 . . ?
H16B C16 H16C 109.5 . . ?
C3 N1 P1 128.3(13) . . ?
C3 N1 C4 108.1(16) . . ?
C4 N1 P1 123.0(14) . . ?
N7 C13 H13A 109.5 . . ?
N7 C13 H13B 109.5 . . ?
N7 C13 H13C 109.5 . . ?
H13A C13 H13B 109.5 . . ?
H13A C13 H13C 109.5 . . ?
H13B C13 H13C 109.5 . . ?
N16 C34 H34A 109.5 . . ?
N16 C34 H34B 109.5 . . ?
N16 C34 H34C 109.5 . . ?
H34A C34 H34B 109.5 . . ?
H34A C34 H34C 109.5 . . ?
H34B C34 H34C 109.5 . . ?
N4 C7 H7A 109.5 . . ?
N4 C7 H7B 109.5 . . ?
N4 C7 H7C 109.5 . . ?
H7A C7 H7B 109.5 . . ?
H7A C7 H7C 109.5 . . ?
H7B C7 H7C 109.5 . . ?
N17 C32 H32A 109.5 . . ?
N17 C32 H32B 109.5 . . ?
N17 C32 H32C 109.5 . . ?
H32A C32 H32B 109.5 . . ?
H32A C32 H32C 109.5 . . ?
H32B C32 H32C 109.5 . . ?
N9 C15 H15A 109.5 . . ?
N9 C15 H15B 109.5 . . ?
N9 C15 H15C 109.5 . . ?
H15A C15 H15B 109.5 . . ?
H15A C15 H15C 109.5 . . ?
H15B C15 H15C 109.5 . . ?
N4 C8 H8A 109.5 . . ?
N4 C8 H8B 109.5 . . ?
N4 C8 H8C 109.5 . . ?
H8A C8 H8B 109.5 . . ?
H8A C8 H8C 109.5 . . ?
H8B C8 H8C 109.5 . . ?
N14 C25 H25A 109.5 . . ?
N14 C25 H25B 109.5 . . ?
N14 C25 H25C 109.5 . . ?
H25A C25 H25B 109.5 . . ?
H25A C25 H25C 109.5 . . ?
H25B C25 H25C 109.5 . . ?
N15 C28 H28A 109.5 . . ?
N15 C28 H28B 109.5 . . ?
N15 C28 H28C 109.5 . . ?
H28A C28 H28B 109.5 . . ?
H28A C28 H28C 109.5 . . ?
H28B C28 H28C 109.5 . . ?
N22 C45 H45A 109.5 . . ?
N22 C45 H45B 109.5 . . ?
N22 C45 H45C 109.5 . . ?
H45A C45 H45B 109.5 . . ?
H45A C45 H45C 109.5 . . ?
H45B C45 H45C 109.5 . . ?
N15 C27 H27A 109.5 . . ?
N15 C27 H27B 109.5 . . ?
N15 C27 H27C 109.5 . . ?
H27A C27 H27B 109.5 . . ?
H27A C27 H27C 109.5 . . ?
H27B C27 H27C 109.5 . . ?
N10 C23 H23A 109.5 . . ?
N10 C23 H23B 109.5 . . ?
N10 C23 H23C 109.5 . . ?
H23A C23 H23B 109.5 . . ?
H23A C23 H23C 109.5 . . ?
H23B C23 H23C 109.5 . . ?
N18 C35 H35A 109.5 . . ?
N18 C35 H35B 109.5 . . ?
N18 C35 H35C 109.5 . . ?
H35A C35 H35B 109.5 . . ?
H35A C35 H35C 109.5 . . ?
H35B C35 H35C 109.5 . . ?
N10 C24 H24A 109.5 . . ?
N10 C24 H24B 109.5 . . ?
N10 C24 H24C 109.5 . . ?
H24A C24 H24B 109.5 . . ?
H24A C24 H24C 109.5 . . ?
H24B C24 H24C 109.5 . . ?
N8 C17 H17A 109.5 . . ?
N8 C17 H17B 109.5 . . ?
N8 C17 H17C 109.5 . . ?
H17A C17 H17B 109.5 . . ?
H17A C17 H17C 109.5 . . ?
H17B C17 H17C 109.5 . . ?
N7 C14 H14A 109.5 . . ?
N7 C14 H14B 109.5 . . ?
N7 C14 H14C 109.5 . . ?
H14A C14 H14B 109.5 . . ?
H14A C14 H14C 109.5 . . ?
H14B C14 H14C 109.5 . . ?
N24 C48 H48A 109.5 . . ?
N24 C48 H48B 109.5 . . ?
N24 C48 H48C 109.5 . . ?
H48A C48 H48B 109.5 . . ?
H48A C48 H48C 109.5 . . ?
H48B C48 H48C 109.5 . . ?
N2 C2 H2A 109.5 . . ?
N2 C2 H2B 109.5 . . ?
N2 C2 H2C 109.5 . . ?
H2A C2 H2B 109.5 . . ?
H2A C2 H2C 109.5 . . ?
H2B C2 H2C 109.5 . . ?
N3 C6 H6A 109.5 . . ?
N3 C6 H6B 109.5 . . ?
N3 C6 H6C 109.5 . . ?
H6A C6 H6B 109.5 . . ?
H6A C6 H6C 109.5 . . ?
H6B C6 H6C 109.5 . . ?
N11 C20 H20A 109.5 . . ?
N11 C20 H20B 109.5 . . ?
N11 C20 H20C 109.5 . . ?
H20A C20 H20B 109.5 . . ?
H20A C20 H20C 109.5 . . ?
H20B C20 H20C 109.5 . . ?
N21 C39 H39A 109.5 . . ?
N21 C39 H39B 109.5 . . ?
N21 C39 H39C 109.5 . . ?
H39A C39 H39B 109.5 . . ?
H39A C39 H39C 109.5 . . ?
H39B C39 H39C 109.5 . . ?
N16 C33 H33A 109.5 . . ?
N16 C33 H33B 109.5 . . ?
N16 C33 H33C 109.5 . . ?
H33A C33 H33B 109.5 . . ?
H33A C33 H33C 109.5 . . ?
H33B C33 H33C 109.5 . . ?
N17 C31 H31A 109.5 . . ?
N17 C31 H31B 109.5 . . ?
N17 C31 H31C 109.5 . . ?
H31A C31 H31B 109.5 . . ?
H31A C31 H31C 109.5 . . ?
H31B C31 H31C 109.5 . . ?
N11 C19 H19A 109.5 . . ?
N11 C19 H19B 109.5 . . ?
N11 C19 H19C 109.5 . . ?
H19A C19 H19B 109.5 . . ?
H19A C19 H19C 109.5 . . ?
H19B C19 H19C 109.5 . . ?
N1 C4 H4A 109.5 . . ?
N1 C4 H4B 109.5 . . ?
N1 C4 H4C 109.5 . . ?
H4A C4 H4B 109.5 . . ?
H4A C4 H4C 109.5 . . ?
H4B C4 H4C 109.5 . . ?
P4 O4 U1 172.0(6) . . ?

loop_
_geom_bond_atom_site_label_1
_geom_bond_atom_site_label_2
_geom_bond_distance
_geom_bond_site_symmetry_2
_geom_bond_publ_flag
U1 I1 3.1857(12) . ?
U1 I2 3.2275(12) . ?
U1 O1 2.356(9) . ?
U1 O2 2.364(9) . ?
U1 O3 2.374(9) . ?
U1 O4 2.358(9) . ?
U2 I3 3.1963(11) . ?
U2 I4 3.2070(12) . ?
U2 O8 2.370(8) . ?
U2 O5 2.352(9) . ?
U2 O6 2.369(8) . ?
U2 O7 2.370(9) . ?
P2 O2 1.511(9) . ?
P2 N5 1.622(11) . ?
P2 N6 1.629(12) . ?
P2 N4 1.613(12) . ?
P8 O8 1.495(9) . ?
P8 N23 1.635(12) . ?
P8 N24 1.634(11) . ?
P8 N22 1.621(11) . ?
P6 N17 1.614(13) . ?
P6 O6 1.496(9) . ?
P6 N18 1.638(12) . ?
P6 N16 1.632(12) . ?
P5 N13 1.627(11) . ?
P5 O5 1.496(9) . ?
P5 N15 1.603(12) . ?
P5 N14 1.620(11) . ?
P4 N11 1.633(12) . ?
P4 N12 1.637(12) . ?
P4 N10 1.630(12) . ?
P4 O4 1.498(9) . ?
P7 N21 1.630(11) . ?
P7 N20 1.641(11) . ?
P7 N19 1.649(12) . ?
P7 O7 1.493(10) . ?
P1 O1 1.504(9) . ?
P1 N2 1.622(13) . ?
P1 N3 1.633(12) . ?
P1 N1 1.608(15) . ?
P3 N8 1.612(13) . ?
P3 O3 1.496(9) . ?
P3 N7 1.652(12) . ?
P3 N9 1.614(14) . ?
N11 C20 1.470(18) . ?
N11 C19 1.451(19) . ?
N17 C32 1.446(18) . ?
N17 C31 1.47(2) . ?
N21 C40 1.446(18) . ?
N21 C39 1.450(18) . ?
N12 C21 1.437(19) . ?
N12 C22 1.449(18) . ?
N5 C10 1.487(17) . ?
N5 C9 1.454(16) . ?
N13 C30 1.455(18) . ?
N13 C29 1.467(17) . ?
N23 C43 1.426(18) . ?
N23 C44 1.481(18) . ?
N6 C12 1.46(2) . ?
N6 C11 1.455(18) . ?
N15 C28 1.459(19) . ?
N15 C27 1.461(19) . ?
N4 C7 1.472(19) . ?
N4 C8 1.474(19) . ?
N20 C41 1.446(18) . ?
N20 C42 1.470(17) . ?
N19 C37 1.439(18) . ?
N19 C38 1.441(18) . ?
C37 H37A 0.9800 . ?
C37 H37B 0.9800 . ?
C37 H37C 0.9800 . ?
N24 C47 1.466(17) . ?
N24 C48 1.470(17) . ?
N2 C1 1.39(2) . ?
N2 C2 1.45(2) . ?
N22 C46 1.443(17) . ?
N22 C45 1.462(18) . ?
N8 C18 1.45(2) . ?
N8 C17 1.44(2) . ?
N14 C26 1.478(17) . ?
N14 C25 1.462(18) . ?
N3 C5 1.46(2) . ?
N3 C6 1.45(2) . ?
N18 C36 1.42(2) . ?
N18 C35 1.45(2) . ?
N10 C23 1.41(2) . ?
N10 C24 1.51(2) . ?
N16 C34 1.48(2) . ?
N16 C33 1.462(19) . ?
N7 C13 1.42(2) . ?
N7 C14 1.46(2) . ?
C21 H21A 0.9800 . ?
C21 H21B 0.9800 . ?
C21 H21C 0.9800 . ?
C41 H41A 0.9800 . ?
C41 H41B 0.9800 . ?
C41 H41C 0.9800 . ?
C10 H10A 0.9800 . ?
C10 H10B 0.9800 . ?
C10 H10C 0.9800 . ?
N9 C16 1.46(2) . ?
N9 C15 1.49(2) . ?
C43 H43A 0.9800 . ?
C43 H43B 0.9800 . ?
C43 H43C 0.9800 . ?
C46 H46A 0.9800 . ?
C46 H46B 0.9800 . ?
C46 H46C 0.9800 . ?
C44 H44A 0.9800 . ?
C44 H44B 0.9800 . ?
C44 H44C 0.9800 . ?
C30 H30A 0.9800 . ?
C30 H30B 0.9800 . ?
C30 H30C 0.9800 . ?
C40 H40A 0.9800 . ?
C40 H40B 0.9800 . ?
C40 H40C 0.9800 . ?
C5 H5A 0.9800 . ?
C5 H5B 0.9800 . ?
C5 H5C 0.9800 . ?
C42 H42A 0.9800 . ?
C42 H42B 0.9800 . ?
C42 H42C 0.9800 . ?
C18 H18A 0.9800 . ?
C18 H18B 0.9800 . ?
C18 H18C 0.9800 . ?
C12 H12A 0.9800 . ?
C12 H12B 0.9800 . ?
C12 H12C 0.9800 . ?
C26 H26A 0.9800 . ?
C26 H26B 0.9800 . ?
C26 H26C 0.9800 . ?
C47 H47A 0.9800 . ?
C47 H47B 0.9800 . ?
C47 H47C 0.9800 . ?
C38 H38A 0.9800 . ?
C38 H38B 0.9800 . ?
C38 H38C 0.9800 . ?
C22 H22A 0.9800 . ?
C22 H22B 0.9800 . ?
C22 H22C 0.9800 . ?
C11 H11A 0.9800 . ?
C11 H11B 0.9800 . ?
C11 H11C 0.9800 . ?
C29 H29A 0.9800 . ?
C29 H29B 0.9800 . ?
C29 H29C 0.9800 . ?
C36 H36A 0.9800 . ?
C36 H36B 0.9800 . ?
C36 H36C 0.9800 . ?
C9 H9A 0.9800 . ?
C9 H9B 0.9800 . ?
C9 H9C 0.9800 . ?
C1 H1A 0.9800 . ?
C1 H1B 0.9800 . ?
C1 H1C 0.9800 . ?
C3 H3A 0.9800 . ?
C3 H3B 0.9800 . ?
C3 H3C 0.9800 . ?
C3 N1 1.37(2) . ?
C16 H16A 0.9800 . ?
C16 H16B 0.9800 . ?
C16 H16C 0.9800 . ?
N1 C4 1.53(3) . ?
C13 H13A 0.9800 . ?
C13 H13B 0.9800 . ?
C13 H13C 0.9800 . ?
C34 H34A 0.9800 . ?
C34 H34B 0.9800 . ?
C34 H34C 0.9800 . ?
C7 H7A 0.9800 . ?
C7 H7B 0.9800 . ?
C7 H7C 0.9800 . ?
C32 H32A 0.9800 . ?
C32 H32B 0.9800 . ?
C32 H32C 0.9800 . ?
C15 H15A 0.9800 . ?
C15 H15B 0.9800 . ?
C15 H15C 0.9800 . ?
C8 H8A 0.9800 . ?
C8 H8B 0.9800 . ?
C8 H8C 0.9800 . ?
C25 H25A 0.9800 . ?
C25 H25B 0.9800 . ?
C25 H25C 0.9800 . ?
C28 H28A 0.9800 . ?
C28 H28B 0.9800 . ?
C28 H28C 0.9800 . ?
C45 H45A 0.9800 . ?
C45 H45B 0.9800 . ?
C45 H45C 0.9800 . ?
C27 H27A 0.9800 . ?
C27 H27B 0.9800 . ?
C27 H27C 0.9800 . ?
C23 H23A 0.9800 . ?
C23 H23B 0.9800 . ?
C23 H23C 0.9800 . ?
C35 H35A 0.9800 . ?
C35 H35B 0.9800 . ?
C35 H35C 0.9800 . ?
C24 H24A 0.9800 . ?
C24 H24B 0.9800 . ?
C24 H24C 0.9800 . ?
C17 H17A 0.9800 . ?
C17 H17B 0.9800 . ?
C17 H17C 0.9800 . ?
C14 H14A 0.9800 . ?
C14 H14B 0.9800 . ?
C14 H14C 0.9800 . ?
C48 H48A 0.9800 . ?
C48 H48B 0.9800 . ?
C48 H48C 0.9800 . ?
C2 H2A 0.9800 . ?
C2 H2B 0.9800 . ?
C2 H2C 0.9800 . ?
C6 H6A 0.9800 . ?
C6 H6B 0.9800 . ?
C6 H6C 0.9800 . ?
C20 H20A 0.9800 . ?
C20 H20B 0.9800 . ?
C20 H20C 0.9800 . ?
C39 H39A 0.9800 . ?
C39 H39B 0.9800 . ?
C39 H39C 0.9800 . ?
C33 H33A 0.9800 . ?
C33 H33B 0.9800 . ?
C33 H33C 0.9800 . ?
C31 H31A 0.9800 . ?
C31 H31B 0.9800 . ?
C31 H31C 0.9800 . ?
C19 H19A 0.9800 . ?
C19 H19B 0.9800 . ?
C19 H19C 0.9800 . ?
C4 H4A 0.9800 . ?
C4 H4B 0.9800 . ?
C4 H4C 0.9800 . ?

loop_
_geom_torsion_atom_site_label_1
_geom_torsion_atom_site_label_2
_geom_torsion_atom_site_label_3
_geom_torsion_atom_site_label_4
_geom_torsion
_geom_torsion_site_symmetry_1
_geom_torsion_site_symmetry_2
_geom_torsion_site_symmetry_3
_geom_torsion_site_symmetry_4
_geom_torsion_publ_flag
N11 P4 N12 C21 -151.8(12) . . . . ?
N11 P4 N12 C22 48.7(13) . . . . ?
N11 P4 N10 C23 -152.8(15) . . . . ?
N11 P4 N10 C24 65.8(13) . . . . ?
N17 P6 O6 U2 -8(2) . . . . ?
N17 P6 N18 C36 110.9(16) . . . . ?
N17 P6 N18 C35 -75.8(13) . . . . ?
N17 P6 N16 C34 163.9(12) . . . . ?
N17 P6 N16 C33 -31.5(14) . . . . ?
N21 P7 N20 C41 34.1(14) . . . . ?
N21 P7 N20 C42 -155.2(10) . . . . ?
N21 P7 N19 C37 -64.3(13) . . . . ?
N21 P7 N19 C38 97.8(13) . . . . ?
N21 P7 O7 U2 8.9(16) . . . . ?
O8 P8 N23 C43 45.3(13) . . . . ?
O8 P8 N23 C44 -149.6(11) . . . . ?
O8 P8 N24 C47 -152.5(11) . . . . ?
O8 P8 N24 C48 43.7(12) . . . . ?
O8 P8 N22 C46 -128.0(12) . . . . ?
O8 P8 N22 C45 57.0(12) . . . . ?
O1 P1 N2 C1 5.1(18) . . . . ?
O1 P1 N2 C2 -173.0(16) . . . . ?
O1 P1 N3 C5 70.1(13) . . . . ?
O1 P1 N3 C6 -77.0(19) . . . . ?
O1 P1 N1 C3 2(3) . . . . ?
O1 P1 N1 C4 -168(3) . . . . ?
O2 P2 N5 C10 35.2(12) . . . . ?
O2 P2 N5 C9 -161.9(11) . . . . ?
O2 P2 N6 C12 60.8(13) . . . . ?
O2 P2 N6 C11 -97.0(12) . . . . ?
O2 P2 N4 C7 -169.4(11) . . . . ?
O2 P2 N4 C8 33.0(16) . . . . ?
N12 P4 N11 C20 -87.4(13) . . . . ?
N12 P4 N11 C19 69.7(13) . . . . ?
N12 P4 N10 C23 -35.1(16) . . . . ?
N12 P4 N10 C24 -176.6(12) . . . . ?
N5 P2 O2 U1 118.0(14) . . . . ?
N5 P2 N6 C12 -57.5(12) . . . . ?
N5 P2 N6 C11 144.7(11) . . . . ?
N5 P2 N4 C7 -49.9(13) . . . . ?
N5 P2 N4 C8 152.5(14) . . . . ?
N13 P5 O5 U2 21(3) . . . . ?
N13 P5 N15 C28 -63.4(13) . . . . ?
N13 P5 N15 C27 125.8(13) . . . . ?
N13 P5 N14 C26 -41.6(13) . . . . ?
N13 P5 N14 C25 157.7(11) . . . . ?
N23 P8 N24 C47 -32.0(13) . . . . ?
N23 P8 N24 C48 164.2(10) . . . . ?
N23 P8 N22 C46 111.3(13) . . . . ?
N23 P8 N22 C45 -63.7(12) . . . . ?
O5 P5 N13 C30 45.8(12) . . . . ?
O5 P5 N13 C29 -153.9(10) . . . . ?
O5 P5 N15 C28 56.7(13) . . . . ?
O5 P5 N15 C27 -114.1(14) . . . . ?
O5 P5 N14 C26 -162.4(11) . . . . ?
O5 P5 N14 C25 36.9(12) . . . . ?
N6 P2 O2 U1 2.2(17) . . . . ?
N6 P2 N5 C10 158.8(11) . . . . ?
N6 P2 N5 C9 -38.3(13) . . . . ?
N6 P2 N4 C7 63.8(13) . . . . ?
N6 P2 N4 C8 -93.8(15) . . . . ?
N15 P5 N13 C30 167.6(11) . . . . ?
N15 P5 N13 C29 -32.1(12) . . . . ?
N15 P5 O5 U2 -97(3) . . . . ?
N15 P5 N14 C26 74.7(12) . . . . ?
N15 P5 N14 C25 -86.0(12) . . . . ?
N4 P2 O2 U1 -120.0(14) . . . . ?
N4 P2 N5 C10 -84.8(11) . . . . ?
N4 P2 N5 C9 78.1(13) . . . . ?
N4 P2 N6 C12 -176.7(11) . . . . ?
N4 P2 N6 C11 25.5(13) . . . . ?
O6 P6 N17 C32 -118.6(12) . . . . ?
O6 P6 N17 C31 46.0(15) . . . . ?
O6 P6 N18 C36 -126.2(15) . . . . ?
O6 P6 N18 C35 47.1(13) . . . . ?
O6 P6 N16 C34 41.6(13) . . . . ?
O6 P6 N16 C33 -153.8(12) . . . . ?
N20 P7 N21 C40 52.6(14) . . . . ?
N20 P7 N21 C39 -147.4(11) . . . . ?
N20 P7 N19 C37 49.7(14) . . . . ?
N20 P7 N19 C38 -148.2(12) . . . . ?
N20 P7 O7 U2 -108.8(13) . . . . ?
N19 P7 N21 C40 172.0(12) . . . . ?
N19 P7 N21 C39 -28.0(13) . . . . ?
N19 P7 N20 C41 -81.0(13) . . . . ?
N19 P7 N20 C42 89.7(11) . . . . ?
N19 P7 O7 U2 128.8(13) . . . . ?
N24 P8 N23 C43 -74.1(13) . . . . ?
N24 P8 N23 C44 91.0(12) . . . . ?
N24 P8 N22 C46 -7.3(14) . . . . ?
N24 P8 N22 C45 177.7(10) . . . . ?
N2 P1 N3 C5 -50.2(14) . . . . ?
N2 P1 N3 C6 162.7(18) . . . . ?
N2 P1 N1 C3 122(2) . . . . ?
N2 P1 N1 C4 -48(3) . . . . ?
N22 P8 N23 C43 166.4(11) . . . . ?
N22 P8 N23 C44 -28.5(13) . . . . ?
N22 P8 N24 C47 85.4(12) . . . . ?
N22 P8 N24 C48 -78.4(12) . . . . ?
N8 P3 N7 C13 -85.6(14) . . . . ?
N8 P3 N7 C14 77.4(14) . . . . ?
N8 P3 N9 C16 167.0(12) . . . . ?
N8 P3 N9 C15 -28.3(17) . . . . ?
N14 P5 N13 C30 -74.7(12) . . . . ?
N14 P5 N13 C29 85.6(12) . . . . ?
N14 P5 O5 U2 143(3) . . . . ?
N14 P5 N15 C28 177.5(12) . . . . ?
N14 P5 N15 C27 6.7(15) . . . . ?
N3 P1 N2 C1 130.9(16) . . . . ?
N3 P1 N2 C2 -47.1(18) . . . . ?
N3 P1 N1 C3 -124(2) . . . . ?
N3 P1 N1 C4 65(3) . . . . ?
N18 P6 N17 C32 2.7(14) . . . . ?
N18 P6 N17 C31 167.3(13) . . . . ?
N18 P6 O6 U2 -127(2) . . . . ?
N18 P6 N16 C34 -80.1(13) . . . . ?
N18 P6 N16 C33 84.4(14) . . . . ?
N10 P4 N11 C20 30.0(14) . . . . ?
N10 P4 N11 C19 -172.9(12) . . . . ?
N10 P4 N12 C21 93.5(13) . . . . ?
N10 P4 N12 C22 -65.9(13) . . . . ?
N16 P6 N17 C32 121.7(13) . . . . ?
N16 P6 N17 C31 -73.6(14) . . . . ?
N16 P6 O6 U2 111(2) . . . . ?
N16 P6 N18 C36 -5.4(17) . . . . ?
N16 P6 N18 C35 167.9(11) . . . . ?
O3 P3 N8 C18 54.6(16) . . . . ?
O3 P3 N8 C17 -131.7(16) . . . . ?
O3 P3 N7 C13 36.8(14) . . . . ?
O3 P3 N7 C14 -160.2(13) . . . . ?
O3 P3 N9 C16 45.5(14) . . . . ?
O3 P3 N9 C15 -149.9(15) . . . . ?
N7 P3 N8 C18 174.7(14) . . . . ?
N7 P3 N8 C17 -11.6(18) . . . . ?
N7 P3 N9 C16 -73.0(14) . . . . ?
N7 P3 N9 C15 91.6(16) . . . . ?
O7 P7 N21 C40 -67.2(14) . . . . ?
O7 P7 N21 C39 92.8(12) . . . . ?
O7 P7 N20 C41 159.4(12) . . . . ?
O7 P7 N20 C42 -29.9(12) . . . . ?
O7 P7 N19 C37 169.5(11) . . . . ?
O7 P7 N19 C38 -28.5(14) . . . . ?
N9 P3 N8 C18 -64.9(15) . . . . ?
N9 P3 N8 C17 108.8(17) . . . . ?
N9 P3 N7 C13 155.6(13) . . . . ?
N9 P3 N7 C14 -41.4(15) . . . . ?
N1 P1 N2 C1 -116.1(17) . . . . ?
N1 P1 N2 C2 65.8(18) . . . . ?
N1 P1 N3 C5 -168.3(13) . . . . ?
N1 P1 N3 C6 45(2) . . . . ?
O4 P4 N11 C20 153.4(12) . . . . ?
O4 P4 N11 C19 -49.4(13) . . . . ?
O4 P4 N12 C21 -30.5(14) . . . . ?
O4 P4 N12 C22 170.0(11) . . . . ?
O4 P4 N10 C23 85.4(15) . . . . ?
O4 P4 N10 C24 -56.1(14) . . . . ?
